data_4339304
loop_
_publ_author_name
'Lim, Jeong Hak'
'You, Young Sin'
'Yoo, Houng Sik'
'Yoon, Jung Hee'
'Kim, Jae Il'
'Koh, Eui Kwan'
'Hong, Chang Seop'

_publ_section_title
;
 Bimetallic M(V)(2)Cu(II)(3) (M = Mo, W) coordination complexes based on
 octacyanometalates: structures and magnetic variations tuned by chelated
 tetradentate macrocyclic ligands.
;
_journal_issue 25
_journal_name_full 'Inorganic chemistry'
_journal_page_first 10578
_journal_page_last 10586
_journal_paper_doi 10.1021/ic701243w
_journal_volume 46
_journal_year 2007
_chemical_formula_sum 'C76 H122 Cu3 N28 O W2'
_chemical_formula_weight 2002.34
_chemical_name_systematic
;
 ?
;
_space_group_IT_number 2
_symmetry_cell_setting triclinic
_symmetry_space_group_name_Hall '-P 1'
_symmetry_space_group_name_H-M 'P -1'
_atom_sites_solution_hydrogens geom
_atom_sites_solution_primary direct
_atom_sites_solution_secondary difmap
_audit_creation_method SHELXL-97
_cell_angle_alpha 116.0870(10)
_cell_angle_beta 111.5880(10)
_cell_angle_gamma 92.1490(10)
_cell_formula_units_Z 2
_cell_length_a 16.2688(3)
_cell_length_b 18.7141(4)
_cell_length_c 19.1070(4)
_cell_measurement_temperature 293(2)
_cell_volume 4717.78(18)
_computing_cell_refinement 'Bruker SMART APEXll'
_computing_data_collection 'Bruker SMART APEXll'
_computing_data_reduction 'Bruker SAINT'
_computing_molecular_graphics WingX
_computing_publication_material WingX
_computing_structure_refinement 'SHELXL-97 (Sheldrick, 1997)'
_computing_structure_solution 'SHELXS-97 (Sheldrick, 1990)'
_diffrn_ambient_temperature 293(2)
_diffrn_measured_fraction_theta_full 0.981
_diffrn_measured_fraction_theta_max 0.981
_diffrn_measurement_device_type 'CCD area detector'
_diffrn_measurement_method 'omega scan'
_diffrn_radiation_monochromator graphite
_diffrn_radiation_source 'fine-focus sealed tube'
_diffrn_radiation_type MoK\a
_diffrn_radiation_wavelength 0.71073
_diffrn_reflns_av_R_equivalents 0.0810
_diffrn_reflns_av_sigmaI/netI 0.0952
_diffrn_reflns_limit_h_max 21
_diffrn_reflns_limit_h_min -21
_diffrn_reflns_limit_k_max 24
_diffrn_reflns_limit_k_min -24
_diffrn_reflns_limit_l_max 25
_diffrn_reflns_limit_l_min -25
_diffrn_reflns_number 78179
_diffrn_reflns_theta_full 28.35
_diffrn_reflns_theta_max 28.35
_diffrn_reflns_theta_min 1.25
_exptl_absorpt_coefficient_mu 3.149
_exptl_absorpt_correction_T_max 0.9254
_exptl_absorpt_correction_T_min 0.4949
_exptl_absorpt_correction_type multi-scan
_exptl_absorpt_process_details SADABS
_exptl_crystal_colour brown
_exptl_crystal_density_diffrn 1.410
_exptl_crystal_density_method 'not measured'
_exptl_crystal_description plate
_exptl_crystal_F_000 2034
_exptl_crystal_size_max 0.26
_exptl_crystal_size_mid 0.13
_exptl_crystal_size_min 0.03
_refine_diff_density_max 1.412
_refine_diff_density_min -1.839
_refine_diff_density_rms 0.162
_refine_ls_extinction_method none
_refine_ls_goodness_of_fit_ref 1.029
_refine_ls_hydrogen_treatment constr
_refine_ls_matrix_type full
_refine_ls_number_parameters 1000
_refine_ls_number_reflns 23122
_refine_ls_number_restraints 0
_refine_ls_restrained_S_all 1.029
_refine_ls_R_factor_all 0.0940
_refine_ls_R_factor_gt 0.0439
_refine_ls_shift/su_max 0.001
_refine_ls_shift/su_mean 0.000
_refine_ls_structure_factor_coef Fsqd
_refine_ls_weighting_details 'calc w=1/[\s^2^(Fo^2^)+(0.0464P)^2^+3.7580P] where P=(Fo^2^+2Fc^2^)/3'
_refine_ls_weighting_scheme calc
_refine_ls_wR_factor_gt 0.0961
_refine_ls_wR_factor_ref 0.1106
_reflns_number_gt 14903
_reflns_number_total 23122
_reflns_threshold_expression >2sigma(I)
_cod_data_source_file ic701243w-file004.cif
_cod_data_source_block wcu
_cod_depositor_comments
;
The following automatic conversions were performed:

'_exptl_absorpt_correction_type' value 'MULTI-SCAN' changed to
'multi-scan' according to
/usr/data/users/saulius/automatic-downloads/retrospective/ACS/lib/dictionaries/cif_core.dic
dictionary named 'cif_core.dic' version 2.4.2 from 2011-04-26.

Automatic conversion script
Id: cif_fix_values 2281 2013-09-26 08:29:07Z andrius 
;
_cod_original_cell_volume 4717.77(17)
_cod_original_sg_symbol_H-M p-1
_cod_database_code 4339304

loop_
_symmetry_equiv_pos_as_xyz
'x, y, z'
'-x, -y, -z'

loop_
_atom_site_label
_atom_site_type_symbol
_atom_site_fract_x
_atom_site_fract_y
_atom_site_fract_z
_atom_site_U_iso_or_equiv
_atom_site_adp_type
_atom_site_occupancy
_atom_site_symmetry_multiplicity
_atom_site_calc_flag
_atom_site_refinement_flags
W1 W 0.163715(14) 0.526198(13) 0.306775(14) 0.01675(6) Uani 1 1 d .
C1 C 0.2844(4) 0.5242(4) 0.4017(4) 0.0223(12) Uani 1 1 d .
N1 N 0.3484(3) 0.5233(3) 0.4536(3) 0.0295(12) Uani 1 1 d .
C2 C 0.2414(4) 0.5918(3) 0.2728(4) 0.0218(12) Uani 1 1 d .
N2 N 0.2810(3) 0.6232(3) 0.2514(3) 0.0282(11) Uani 1 1 d .
C3 C 0.2131(4) 0.6511(4) 0.4123(4) 0.0286(14) Uani 1 1 d .
N3 N 0.2347(4) 0.7176(4) 0.4680(4) 0.0420(15) Uani 1 1 d .
C4 C 0.0504(4) 0.5825(4) 0.2830(4) 0.0257(13) Uani 1 1 d .
N4 N -0.0090(4) 0.6134(3) 0.2680(3) 0.0331(12) Uani 1 1 d .
C5 C 0.0841(4) 0.4740(3) 0.1697(4) 0.0211(12) Uani 1 1 d .
N5 N 0.0398(3) 0.4478(3) 0.0977(3) 0.0231(10) Uani 1 1 d .
C6 C 0.1274(3) 0.5349(3) 0.4065(3) 0.0165(11) Uani 1 1 d .
N6 N 0.1108(3) 0.5377(3) 0.4611(3) 0.0209(10) Uani 1 1 d .
C7 C 0.0781(4) 0.4113(4) 0.2652(4) 0.0232(13) Uani 1 1 d .
N7 N 0.0300(4) 0.3518(3) 0.2434(3) 0.0318(12) Uani 1 1 d .
C8 C 0.2296(4) 0.4379(4) 0.2430(4) 0.0235(12) Uani 1 1 d .
N8 N 0.2688(3) 0.3945(3) 0.2115(3) 0.0322(12) Uani 1 1 d .
Cu1 Cu 0.0000 0.5000 0.0000 0.0198(2) Uani 1 2 d S
C9 C 0.1523(4) 0.6420(3) 0.0687(4) 0.0263(13) Uani 1 1 d .
H9A H 0.1223 0.6499 0.0193 0.032 Uiso 1 1 calc R
H9B H 0.2173 0.6620 0.0908 0.032 Uiso 1 1 calc R
N9 N 0.1319(3) 0.5531(3) 0.0404(3) 0.0228(11) Uani 1 1 d .
H9 H 0.1660 0.5469 0.0863 0.027 Uiso 1 1 calc R
C10 C 0.1214(4) 0.6921(3) 0.1380(4) 0.0270(13) Uani 1 1 d .
H10A H 0.1443 0.6771 0.1830 0.032 Uiso 1 1 calc R
H10B H 0.1499 0.7494 0.1634 0.032 Uiso 1 1 calc R
N10 N -0.0250(3) 0.6002(3) 0.0865(3) 0.0209(10) Uani 1 1 d .
H10 H -0.0001 0.5983 0.1366 0.025 Uiso 1 1 calc R
C11 C 0.0197(4) 0.6836(3) 0.1101(4) 0.0226(12) Uani 1 1 d .
H11 H -0.0054 0.6905 0.0589 0.027 Uiso 1 1 calc R
C12 C 0.0032(4) 0.7516(4) 0.1820(4) 0.0338(15) Uani 1 1 d .
H12A H -0.0610 0.7470 0.1642 0.051 Uiso 1 1 calc R
H12B H 0.0318 0.8040 0.1938 0.051 Uiso 1 1 calc R
H12C H 0.0286 0.7465 0.2331 0.051 Uiso 1 1 calc R
C13 C 0.2608(4) 0.5249(4) -0.0059(4) 0.0323(15) Uani 1 1 d .
H13A H 0.2706 0.4972 -0.0576 0.039 Uiso 1 1 calc R
H13B H 0.2821 0.5834 0.0181 0.039 Uiso 1 1 calc R
C14 C 0.1589(4) 0.5050(3) -0.0302(4) 0.0224(12) Uani 1 1 d .
H14 H 0.1274 0.5163 -0.0776 0.027 Uiso 1 1 calc R
C15 C -0.1245(4) 0.5862(3) 0.0634(4) 0.0236(13) Uani 1 1 d .
H15 H -0.1325 0.6176 0.1161 0.028 Uiso 1 1 calc R
C16 C -0.1788(4) 0.6118(4) -0.0026(4) 0.0276(13) Uani 1 1 d .
H16A H -0.1690 0.5834 -0.0541 0.033 Uiso 1 1 calc R
H16B H -0.1574 0.6702 0.0212 0.033 Uiso 1 1 calc R
C17 C -0.2808(4) 0.5917(4) -0.0263(4) 0.0338(15) Uani 1 1 d .
H17A H -0.2913 0.6244 0.0241 0.041 Uiso 1 1 calc R
H17B H -0.3139 0.6058 -0.0704 0.041 Uiso 1 1 calc R
C18 C -0.3165(4) 0.5007(4) -0.0594(4) 0.0369(16) Uani 1 1 d .
H18A H -0.3798 0.4905 -0.0696 0.044 Uiso 1 1 calc R
H18B H -0.3129 0.4682 -0.1137 0.044 Uiso 1 1 calc R
Cu2 Cu 0.0000 0.5000 0.5000 0.01620(19) Uani 1 2 d S
C19 C -0.1107(4) 0.5405(3) 0.3735(3) 0.0193(12) Uani 1 1 d .
H19 H -0.0621 0.5475 0.3568 0.023 Uiso 1 1 calc R
N11 N -0.0703(3) 0.5765(3) 0.4694(3) 0.0178(10) Uani 1 1 d .
H11A H -0.1178 0.5758 0.4837 0.021 Uiso 1 1 calc R
C20 C -0.1846(4) 0.5812(4) 0.3407(4) 0.0268(13) Uani 1 1 d .
H20A H -0.2306 0.5787 0.3610 0.032 Uiso 1 1 calc R
H20B H -0.1577 0.6384 0.3637 0.032 Uiso 1 1 calc R
N12 N -0.0724(3) 0.4151(3) 0.3705(3) 0.0188(10) Uani 1 1 d .
H12 H -0.0343 0.4191 0.3467 0.023 Uiso 1 1 calc R
C21 C -0.2290(4) 0.5386(4) 0.2420(4) 0.0292(14) Uani 1 1 d .
H21A H -0.2778 0.5633 0.2226 0.035 Uiso 1 1 calc R
H21B H -0.1843 0.5458 0.2218 0.035 Uiso 1 1 calc R
C22 C -0.2670(4) 0.4478(4) 0.2045(4) 0.0298(14) Uani 1 1 d .
H22A H -0.2932 0.4213 0.1421 0.036 Uiso 1 1 calc R
H22B H -0.3151 0.4407 0.2211 0.036 Uiso 1 1 calc R
C23 C -0.1923(4) 0.4074(4) 0.2366(4) 0.0257(13) Uani 1 1 d .
H23A H -0.2184 0.3499 0.2129 0.031 Uiso 1 1 calc R
H23B H -0.1463 0.4112 0.2167 0.031 Uiso 1 1 calc R
C24 C -0.1487(4) 0.4490(3) 0.3345(4) 0.0200(12) Uani 1 1 d .
H24 H -0.1955 0.4422 0.3533 0.024 Uiso 1 1 calc R
C25 C 0.0140(4) 0.6993(3) 0.6135(4) 0.0229(12) Uani 1 1 d .
H25A H -0.0357 0.6838 0.6244 0.027 Uiso 1 1 calc R
H25B H 0.0283 0.7585 0.6393 0.027 Uiso 1 1 calc R
C26 C -0.0194(4) 0.6629(3) 0.5166(3) 0.0210(12) Uani 1 1 d .
H26A H -0.0585 0.6947 0.4973 0.025 Uiso 1 1 calc R
H26B H 0.0323 0.6664 0.5035 0.025 Uiso 1 1 calc R
C27 C -0.0972(4) 0.3250(3) 0.3401(4) 0.0223(12) Uani 1 1 d .
H27 H -0.1107 0.2962 0.2787 0.027 Uiso 1 1 calc R
C28 C -0.1824(4) 0.2989(3) 0.3476(4) 0.0259(13) Uani 1 1 d .
H28A H -0.2321 0.3157 0.3174 0.039 Uiso 1 1 calc R
H28B H -0.1709 0.3241 0.4073 0.039 Uiso 1 1 calc R
H28C H -0.1977 0.2404 0.3228 0.039 Uiso 1 1 calc R
Cu3 Cu 0.5000 0.5000 0.5000 0.0205(2) Uani 1 2 d S
C29 C 0.4624(4) 0.3188(4) 0.4180(4) 0.0337(15) Uani 1 1 d .
H29A H 0.4342 0.2695 0.4137 0.040 Uiso 1 1 calc R
H29B H 0.5272 0.3221 0.4371 0.040 Uiso 1 1 calc R
N13 N 0.4473(3) 0.3916(3) 0.4829(3) 0.0226(10) Uani 1 1 d .
H13 H 0.3860 0.3860 0.4629 0.027 Uiso 1 1 calc R
C30 C 0.4233(4) 0.3130(4) 0.3299(4) 0.0330(15) Uani 1 1 d .
H30A H 0.3626 0.3223 0.3176 0.040 Uiso 1 1 calc R
H30B H 0.4171 0.2573 0.2874 0.040 Uiso 1 1 calc R
N14 N 0.4740(3) 0.4577(3) 0.3727(3) 0.0233(11) Uani 1 1 d .
H14A H 0.4147 0.4587 0.3478 0.028 Uiso 1 1 calc R
C31 C 0.4766(4) 0.3711(4) 0.3167(4) 0.0320(15) Uani 1 1 d .
H31 H 0.4441 0.3585 0.2566 0.038 Uiso 1 1 calc R
C32 C 0.5738(4) 0.3610(4) 0.3314(4) 0.0371(16) Uani 1 1 d .
H32A H 0.6038 0.3995 0.3227 0.056 Uiso 1 1 calc R
H32B H 0.5715 0.3063 0.2913 0.056 Uiso 1 1 calc R
H32C H 0.6070 0.3708 0.3892 0.056 Uiso 1 1 calc R
C33 C 0.5434(4) 0.5837(5) 0.2794(4) 0.0422(19) Uani 1 1 d .
H33A H 0.6062 0.5798 0.2945 0.051 Uiso 1 1 calc R
H33B H 0.5185 0.5787 0.2224 0.051 Uiso 1 1 calc R
C34 C 0.4893(4) 0.5128(4) 0.2771(4) 0.0353(16) Uani 1 1 d .
H34A H 0.4252 0.5129 0.2565 0.042 Uiso 1 1 calc R
H34B H 0.4957 0.4609 0.2378 0.042 Uiso 1 1 calc R
C35 C 0.5250(4) 0.5224(4) 0.3677(4) 0.0266(14) Uani 1 1 d .
H35 H 0.5888 0.5192 0.3858 0.032 Uiso 1 1 calc R
C36 C 0.4596(4) 0.3355(4) 0.6579(5) 0.0410(18) Uani 1 1 d .
H36A H 0.4228 0.2927 0.6568 0.049 Uiso 1 1 calc R
H36B H 0.5217 0.3294 0.6757 0.049 Uiso 1 1 calc R
C37 C 0.4239(4) 0.3262(4) 0.5672(5) 0.0370(16) Uani 1 1 d .
H37A H 0.4284 0.2736 0.5275 0.044 Uiso 1 1 calc R
H37B H 0.3603 0.3281 0.5475 0.044 Uiso 1 1 calc R
C38 C 0.4792(4) 0.3952(4) 0.5682(4) 0.0245(13) Uani 1 1 d .
H38 H 0.5428 0.3913 0.5866 0.029 Uiso 1 1 calc R
W2 W 0.184460(15) 0.089857(14) 0.342688(15) 0.01929(6) Uani 1 1 d .
C39 C 0.1238(4) 0.0156(3) 0.3815(4) 0.0250(13) Uani 1 1 d .
N15 N 0.0909(3) -0.0177(3) 0.4062(3) 0.0312(12) Uani 1 1 d .
C40 C 0.3067(4) 0.1032(3) 0.3241(4) 0.0229(12) Uani 1 1 d .
N16 N 0.3721(4) 0.1092(3) 0.3154(3) 0.0306(12) Uani 1 1 d .
C41 C 0.2981(4) 0.0818(4) 0.4420(4) 0.0282(14) Uani 1 1 d .
N17 N 0.3563(4) 0.0744(4) 0.4918(4) 0.0452(16) Uani 1 1 d .
C42 C 0.1719(4) 0.1705(4) 0.4589(4) 0.0291(14) Uani 1 1 d .
N18 N 0.1616(4) 0.2103(3) 0.5192(4) 0.0400(14) Uani 1 1 d .
C43 C 0.2123(4) 0.2144(4) 0.3672(4) 0.0252(13) Uani 1 1 d .
N19 N 0.2304(4) 0.2806(3) 0.3806(3) 0.0335(12) Uani 1 1 d .
C44 C 0.0396(4) 0.0838(4) 0.2908(4) 0.0298(14) Uani 1 1 d .
N20 N -0.0372(4) 0.0776(3) 0.2626(4) 0.0409(14) Uani 1 1 d .
C45 C 0.1428(4) 0.0799(3) 0.2164(4) 0.0267(13) Uani 1 1 d .
N21 N 0.1199(4) 0.0739(3) 0.1487(3) 0.0371(13) Uani 1 1 d .
C46 C 0.1783(4) -0.0355(4) 0.2554(4) 0.0264(13) Uani 1 1 d .
N22 N 0.1743(4) -0.1007(3) 0.2062(4) 0.0363(13) Uani 1 1 d .
Cu4 Cu 0.0000 0.0000 0.0000 0.0244(2) Uani 1 2 d S
C47 C -0.1951(6) 0.1107(5) 0.0839(5) 0.060(2) Uani 1 1 d .
H47A H -0.2375 0.0673 0.0766 0.072 Uiso 1 1 calc R
H47B H -0.1533 0.1419 0.1446 0.072 Uiso 1 1 calc R
N23 N -0.0885(4) 0.0179(3) 0.0540(4) 0.0405(14) Uani 1 1 d .
H23 H -0.0542 0.0465 0.1120 0.049 Uiso 1 1 calc R
C48 C -0.1418(5) 0.0731(4) 0.0312(5) 0.0440(18) Uani 1 1 d .
H48 H -0.1857 0.0410 -0.0295 0.053 Uiso 1 1 calc R
N24 N 0.0293(4) -0.0997(3) 0.0127(4) 0.0400(14) Uani 1 1 d .
H24A H 0.0729 -0.0772 0.0678 0.048 Uiso 1 1 calc R
C49 C -0.1459(5) -0.0553(5) 0.0372(5) 0.052(2) Uani 1 1 d .
H49A H -0.1860 -0.0868 -0.0239 0.063 Uiso 1 1 calc R
H49B H -0.1834 -0.0389 0.0683 0.063 Uiso 1 1 calc R
C50 C -0.0880(6) -0.1089(5) 0.0652(5) 0.056(2) Uani 1 1 d .
H50A H -0.0409 -0.0737 0.1230 0.067 Uiso 1 1 calc R
H50B H -0.1265 -0.1470 0.0685 0.067 Uiso 1 1 calc R
C51 C -0.0428(5) -0.1575(4) 0.0097(5) 0.0440(18) Uani 1 1 d .
H51 H -0.0113 -0.1903 0.0343 0.053 Uiso 1 1 calc R
C52 C -0.1103(6) -0.2159(5) -0.0817(5) 0.069(3) Uani 1 1 d .
H52A H -0.0784 -0.2451 -0.1147 0.103 Uiso 1 1 calc R
H52B H -0.1440 -0.1856 -0.1069 0.103 Uiso 1 1 calc R
H52C H -0.1514 -0.2541 -0.0818 0.103 Uiso 1 1 calc R
C53 C 0.0778(5) -0.1394(4) -0.0387(5) 0.0451(19) Uani 1 1 d .
H53 H 0.0332 -0.1711 -0.0991 0.054 Uiso 1 1 calc R
C54 C 0.1282(6) -0.1986(5) -0.0140(5) 0.063(3) Uani 1 1 d .
H54A H 0.1690 -0.1696 0.0470 0.075 Uiso 1 1 calc R
H54B H 0.0844 -0.2427 -0.0242 0.075 Uiso 1 1 calc R
C55 C 0.1816(6) -0.2336(5) -0.0646(5) 0.066(3) Uani 1 1 d .
H55A H 0.1401 -0.2686 -0.1248 0.079 Uiso 1 1 calc R
H55B H 0.2162 -0.2670 -0.0442 0.079 Uiso 1 1 calc R
C56 C 0.2470(6) -0.1662(6) -0.0566(6) 0.071(3) Uani 1 1 d .
H56A H 0.2924 -0.1344 0.0026 0.085 Uiso 1 1 calc R
H56B H 0.2781 -0.1910 -0.0927 0.085 Uiso 1 1 calc R
Cu5 Cu 1.0000 1.0000 0.5000 0.0229(2) Uani 1 2 d S
C57 C 0.7900(5) 1.0907(4) 0.3576(5) 0.0481(19) Uani 1 1 d .
H57A H 0.7422 1.0414 0.3202 0.072 Uiso 1 1 calc R
H57B H 0.8206 1.0983 0.3261 0.072 Uiso 1 1 calc R
H57C H 0.7644 1.1366 0.3789 0.072 Uiso 1 1 calc R
N25 N 0.9002(3) 1.0128(3) 0.4061(3) 0.0246(11) Uani 1 1 d .
H25 H 0.9288 1.0220 0.3769 0.030 Uiso 1 1 calc R
C58 C 0.8570(4) 1.0838(4) 0.4324(5) 0.0348(16) Uani 1 1 d .
H58 H 0.8252 1.0777 0.4648 0.042 Uiso 1 1 calc R
N26 N 0.9446(3) 0.8773(3) 0.4200(3) 0.0218(10) Uani 1 1 d .
H26 H 0.9053 0.8622 0.4376 0.026 Uiso 1 1 calc R
C59 C 0.8343(4) 0.9317(3) 0.3423(4) 0.0227(12) Uani 1 1 d .
H59 H 0.8053 0.9305 0.2868 0.027 Uiso 1 1 calc R
C60 C 0.7606(5) 0.9141(4) 0.3665(5) 0.0393(16) Uani 1 1 d .
H60A H 0.7267 0.9564 0.3731 0.047 Uiso 1 1 calc R
H60B H 0.7877 0.9143 0.4211 0.047 Uiso 1 1 calc R
C61 C 0.6959(4) 0.8300(4) 0.2958(5) 0.0429(18) Uani 1 1 d .
H61A H 0.6498 0.8181 0.3125 0.051 Uiso 1 1 calc R
H61B H 0.6654 0.8316 0.2425 0.051 Uiso 1 1 calc R
C62 C 0.7475(5) 0.7627(4) 0.2813(5) 0.0434(18) Uani 1 1 d .
H62A H 0.7698 0.7554 0.3317 0.052 Uiso 1 1 calc R
H62B H 0.7063 0.7116 0.2325 0.052 Uiso 1 1 calc R
C63 C 0.8250(4) 0.7819(4) 0.2648(5) 0.0387(17) Uani 1 1 d .
H63A H 0.8015 0.7787 0.2086 0.046 Uiso 1 1 calc R
H63B H 0.8597 0.7405 0.2627 0.046 Uiso 1 1 calc R
C64 C 0.8888(4) 0.8661(3) 0.3319(4) 0.0261(13) Uani 1 1 d .
H64 H 0.9310 0.8766 0.3100 0.031 Uiso 1 1 calc R
C65 C 1.0094(4) 0.8237(4) 0.4191(4) 0.0321(15) Uani 1 1 d .
H65A H 1.0485 0.8347 0.3952 0.039 Uiso 1 1 calc R
H65B H 0.9757 0.7669 0.3820 0.039 Uiso 1 1 calc R
C66 C 1.0676(4) 0.8367(4) 0.5082(5) 0.0375(17) Uani 1 1 d .
H66A H 1.0956 0.7908 0.5021 0.045 Uiso 1 1 calc R
H66B H 1.0283 0.8363 0.5359 0.045 Uiso 1 1 calc R
Cu6 Cu 0.5000 1.0000 0.5000 0.0299(2) Uani 1 2 d S
C67 C 0.2828(4) 0.8531(4) 0.3894(4) 0.0370(16) Uani 1 1 d .
H67A H 0.2596 0.8490 0.3334 0.055 Uiso 1 1 calc R
H67B H 0.2905 0.9083 0.4320 0.055 Uiso 1 1 calc R
H67C H 0.2406 0.8166 0.3903 0.055 Uiso 1 1 calc R
N27 N 0.4984(3) 1.0206(3) 0.4041(3) 0.0269(11) Uani 1 1 d .
H27A H 0.4465 1.0375 0.3868 0.032 Uiso 1 1 calc R
C68 C 0.3737(4) 0.8300(4) 0.4090(4) 0.0291(14) Uani 1 1 d .
H68 H 0.3636 0.7732 0.3653 0.035 Uiso 1 1 calc R
N28 N 0.4408(3) 0.8821(3) 0.4041(3) 0.0253(11) Uani 1 1 d .
H28 H 0.4882 0.8574 0.4082 0.030 Uiso 1 1 calc R
C69 C 0.4127(4) 0.8794(4) 0.3197(4) 0.0269(13) Uani 1 1 d .
H69 H 0.3561 0.8979 0.3069 0.032 Uiso 1 1 calc R
C70 C 0.3960(4) 0.7943(4) 0.2456(4) 0.0326(15) Uani 1 1 d .
H70A H 0.4501 0.7735 0.2588 0.039 Uiso 1 1 calc R
H70B H 0.3465 0.7576 0.2389 0.039 Uiso 1 1 calc R
C71 C 0.3720(4) 0.7962(4) 0.1617(4) 0.0346(15) Uani 1 1 d .
H71A H 0.3145 0.8117 0.1455 0.041 Uiso 1 1 calc R
H71B H 0.3650 0.7420 0.1163 0.041 Uiso 1 1 calc R
C72 C 0.4461(4) 0.8572(4) 0.1711(4) 0.0321(15) Uani 1 1 d .
H72A H 0.5022 0.8389 0.1820 0.038 Uiso 1 1 calc R
H72B H 0.4279 0.8592 0.1177 0.038 Uiso 1 1 calc R
C73 C 0.4622(4) 0.9425(4) 0.2449(4) 0.0320(14) Uani 1 1 d .
H73A H 0.4079 0.9631 0.2314 0.038 Uiso 1 1 calc R
H73B H 0.5116 0.9794 0.2518 0.038 Uiso 1 1 calc R
C74 C 0.4860(4) 0.9403(4) 0.3293(4) 0.0278(14) Uani 1 1 d .
H74 H 0.5430 0.9225 0.3435 0.033 Uiso 1 1 calc R
C75 C 0.5736(4) 1.0856(4) 0.4262(4) 0.0319(15) Uani 1 1 d .
H75A H 0.5615 1.0936 0.3768 0.038 Uiso 1 1 calc R
H75B H 0.6301 1.0682 0.4394 0.038 Uiso 1 1 calc R
C76 C 0.5838(4) 1.1652(4) 0.5020(4) 0.0333(15) Uani 1 1 d .
H76A H 0.5241 1.1766 0.4922 0.040 Uiso 1 1 calc R
H76B H 0.6210 1.2083 0.5038 0.040 Uiso 1 1 calc R
O1 O 0.7573(3) 0.5661(2) 0.4890(3) 0.0289(9) Uani 1 1 d .

loop_
_atom_site_aniso_label
_atom_site_aniso_U_11
_atom_site_aniso_U_22
_atom_site_aniso_U_33
_atom_site_aniso_U_23
_atom_site_aniso_U_13
_atom_site_aniso_U_12
W1 0.01488(11) 0.02179(13) 0.01616(12) 0.01176(10) 0.00592(9) 0.00647(9)
C1 0.022(3) 0.031(3) 0.019(3) 0.012(3) 0.013(3) 0.011(3)
N1 0.020(3) 0.048(3) 0.027(3) 0.023(3) 0.011(2) 0.014(2)
C2 0.017(3) 0.027(3) 0.020(3) 0.014(3) 0.004(2) 0.006(2)
N2 0.026(3) 0.036(3) 0.022(3) 0.014(2) 0.011(2) 0.004(2)
C3 0.037(4) 0.034(4) 0.028(4) 0.021(3) 0.020(3) 0.010(3)
N3 0.054(4) 0.032(3) 0.042(4) 0.011(3) 0.033(3) 0.000(3)
C4 0.029(3) 0.033(4) 0.028(3) 0.021(3) 0.017(3) 0.015(3)
N4 0.039(3) 0.039(3) 0.032(3) 0.020(3) 0.021(3) 0.017(3)
C5 0.022(3) 0.019(3) 0.029(3) 0.015(3) 0.013(3) 0.009(2)
N5 0.025(3) 0.024(3) 0.022(3) 0.014(2) 0.008(2) 0.007(2)
C6 0.015(3) 0.015(3) 0.017(3) 0.007(2) 0.005(2) 0.001(2)
N6 0.017(2) 0.024(3) 0.020(3) 0.011(2) 0.005(2) 0.006(2)
C7 0.030(3) 0.027(3) 0.022(3) 0.016(3) 0.014(3) 0.009(3)
N7 0.047(3) 0.024(3) 0.028(3) 0.010(2) 0.023(3) 0.007(3)
C8 0.021(3) 0.027(3) 0.022(3) 0.011(3) 0.010(3) 0.010(3)
N8 0.023(3) 0.043(3) 0.025(3) 0.013(3) 0.008(2) 0.011(2)
Cu1 0.0219(5) 0.0177(5) 0.0165(5) 0.0093(4) 0.0038(4) 0.0025(4)
C9 0.023(3) 0.024(3) 0.028(3) 0.016(3) 0.003(3) 0.000(2)
N9 0.027(3) 0.017(3) 0.019(3) 0.010(2) 0.004(2) 0.001(2)
C10 0.032(3) 0.018(3) 0.022(3) 0.008(3) 0.007(3) 0.001(3)
N10 0.024(3) 0.015(2) 0.015(2) 0.006(2) 0.002(2) 0.001(2)
C11 0.030(3) 0.018(3) 0.023(3) 0.012(3) 0.011(3) 0.006(2)
C12 0.042(4) 0.025(3) 0.038(4) 0.015(3) 0.021(3) 0.007(3)
C13 0.032(4) 0.034(4) 0.023(3) 0.010(3) 0.009(3) 0.001(3)
C14 0.021(3) 0.026(3) 0.019(3) 0.012(3) 0.006(2) 0.006(2)
C15 0.024(3) 0.028(3) 0.019(3) 0.012(3) 0.007(3) 0.007(3)
C16 0.031(3) 0.030(3) 0.021(3) 0.015(3) 0.008(3) 0.009(3)
C17 0.030(3) 0.043(4) 0.029(4) 0.020(3) 0.009(3) 0.013(3)
C18 0.020(3) 0.058(5) 0.028(4) 0.020(3) 0.007(3) 0.014(3)
Cu2 0.0166(4) 0.0170(5) 0.0170(5) 0.0103(4) 0.0063(4) 0.0072(4)
C19 0.019(3) 0.022(3) 0.019(3) 0.013(3) 0.007(2) 0.006(2)
N11 0.018(2) 0.022(3) 0.016(2) 0.011(2) 0.007(2) 0.0055(19)
C20 0.026(3) 0.027(3) 0.028(3) 0.018(3) 0.007(3) 0.012(3)
N12 0.017(2) 0.020(2) 0.024(3) 0.013(2) 0.009(2) 0.0079(19)
C21 0.029(3) 0.034(4) 0.026(3) 0.019(3) 0.007(3) 0.016(3)
C22 0.020(3) 0.038(4) 0.024(3) 0.018(3) 0.000(3) 0.006(3)
C23 0.025(3) 0.024(3) 0.024(3) 0.012(3) 0.007(3) 0.010(3)
C24 0.023(3) 0.022(3) 0.022(3) 0.014(3) 0.012(3) 0.010(2)
C25 0.025(3) 0.019(3) 0.022(3) 0.008(3) 0.009(3) 0.008(2)
C26 0.024(3) 0.015(3) 0.021(3) 0.009(3) 0.005(2) 0.007(2)
C27 0.023(3) 0.021(3) 0.017(3) 0.007(3) 0.006(2) 0.008(2)
C28 0.024(3) 0.021(3) 0.025(3) 0.011(3) 0.005(3) 0.002(3)
Cu3 0.0197(5) 0.0250(6) 0.0230(5) 0.0159(5) 0.0098(4) 0.0090(4)
C29 0.037(4) 0.027(4) 0.041(4) 0.021(3) 0.015(3) 0.009(3)
N13 0.015(2) 0.029(3) 0.026(3) 0.018(2) 0.006(2) 0.008(2)
C30 0.033(4) 0.031(4) 0.028(4) 0.011(3) 0.010(3) 0.008(3)
N14 0.016(2) 0.032(3) 0.023(3) 0.016(2) 0.006(2) 0.009(2)
C31 0.033(4) 0.038(4) 0.024(3) 0.015(3) 0.011(3) 0.017(3)
C32 0.035(4) 0.049(4) 0.031(4) 0.020(3) 0.015(3) 0.019(3)
C33 0.026(3) 0.083(6) 0.038(4) 0.047(4) 0.011(3) 0.008(3)
C34 0.023(3) 0.063(5) 0.030(4) 0.030(4) 0.012(3) 0.011(3)
C35 0.017(3) 0.044(4) 0.031(4) 0.027(3) 0.010(3) 0.008(3)
C36 0.025(3) 0.059(5) 0.060(5) 0.049(4) 0.014(3) 0.011(3)
C37 0.032(4) 0.046(4) 0.056(5) 0.041(4) 0.021(3) 0.015(3)
C38 0.015(3) 0.035(4) 0.029(3) 0.023(3) 0.006(3) 0.008(3)
W2 0.01860(12) 0.01817(13) 0.01814(13) 0.00866(10) 0.00490(10) 0.00718(9)
C39 0.019(3) 0.017(3) 0.030(4) 0.008(3) 0.006(3) 0.006(2)
N15 0.028(3) 0.033(3) 0.039(3) 0.022(3) 0.015(3) 0.010(2)
C40 0.024(3) 0.023(3) 0.023(3) 0.014(3) 0.008(3) 0.011(2)
N16 0.036(3) 0.030(3) 0.035(3) 0.020(3) 0.018(3) 0.017(2)
C41 0.019(3) 0.039(4) 0.027(3) 0.020(3) 0.005(3) 0.003(3)
N17 0.024(3) 0.077(5) 0.046(4) 0.046(4) 0.006(3) 0.005(3)
C42 0.034(4) 0.026(3) 0.029(4) 0.015(3) 0.013(3) 0.010(3)
N18 0.060(4) 0.029(3) 0.032(3) 0.012(3) 0.025(3) 0.016(3)
C43 0.021(3) 0.027(3) 0.025(3) 0.012(3) 0.007(3) 0.008(3)
N19 0.041(3) 0.023(3) 0.035(3) 0.013(3) 0.016(3) 0.011(2)
C44 0.026(3) 0.033(4) 0.028(4) 0.015(3) 0.008(3) 0.015(3)
N20 0.031(3) 0.044(4) 0.035(3) 0.013(3) 0.008(3) 0.018(3)
C45 0.029(3) 0.018(3) 0.021(3) 0.003(3) 0.006(3) 0.007(3)
N21 0.045(3) 0.028(3) 0.026(3) 0.012(3) 0.004(3) 0.007(3)
C46 0.024(3) 0.029(4) 0.029(4) 0.013(3) 0.015(3) 0.008(3)
N22 0.045(3) 0.025(3) 0.036(3) 0.011(3) 0.018(3) 0.007(3)
Cu4 0.0261(5) 0.0182(5) 0.0240(6) 0.0095(5) 0.0064(4) 0.0093(4)
C47 0.060(5) 0.067(6) 0.053(5) 0.028(5) 0.025(4) 0.031(5)
N23 0.046(4) 0.038(3) 0.031(3) 0.017(3) 0.010(3) 0.013(3)
C48 0.047(4) 0.046(5) 0.042(4) 0.023(4) 0.018(4) 0.028(4)
N24 0.048(4) 0.027(3) 0.032(3) 0.009(3) 0.009(3) 0.017(3)
C49 0.054(5) 0.053(5) 0.048(5) 0.028(4) 0.015(4) 0.017(4)
C50 0.071(6) 0.042(5) 0.062(6) 0.027(4) 0.035(5) 0.016(4)
C51 0.056(5) 0.030(4) 0.047(5) 0.023(4) 0.017(4) 0.011(3)
C52 0.094(7) 0.039(5) 0.059(6) 0.016(4) 0.030(5) 0.007(5)
C53 0.054(5) 0.041(4) 0.029(4) 0.014(3) 0.009(4) 0.022(4)
C54 0.094(7) 0.061(5) 0.041(5) 0.029(4) 0.026(5) 0.056(5)
C55 0.091(7) 0.061(6) 0.041(5) 0.022(4) 0.024(5) 0.054(5)
C56 0.057(6) 0.078(7) 0.062(6) 0.027(5) 0.019(5) 0.038(5)
Cu5 0.0185(5) 0.0162(5) 0.0258(6) 0.0076(4) 0.0041(4) 0.0077(4)
C57 0.042(4) 0.036(4) 0.060(5) 0.024(4) 0.015(4) 0.013(3)
N25 0.022(3) 0.024(3) 0.029(3) 0.014(2) 0.011(2) 0.007(2)
C58 0.022(3) 0.023(3) 0.054(5) 0.022(3) 0.007(3) 0.006(3)
N26 0.016(2) 0.018(3) 0.030(3) 0.010(2) 0.011(2) 0.0067(19)
C59 0.019(3) 0.024(3) 0.022(3) 0.011(3) 0.005(2) 0.008(2)
C60 0.041(4) 0.035(4) 0.043(4) 0.019(3) 0.018(3) 0.015(3)
C61 0.027(4) 0.038(4) 0.053(5) 0.022(4) 0.008(3) 0.004(3)
C62 0.045(4) 0.031(4) 0.040(4) 0.014(3) 0.009(4) 0.008(3)
C63 0.025(3) 0.032(4) 0.044(4) 0.007(3) 0.014(3) 0.006(3)
C64 0.022(3) 0.022(3) 0.024(3) 0.004(3) 0.008(3) 0.004(3)
C65 0.023(3) 0.023(3) 0.047(4) 0.015(3) 0.014(3) 0.011(3)
C66 0.026(3) 0.024(4) 0.062(5) 0.025(3) 0.014(3) 0.011(3)
Cu6 0.0251(5) 0.0260(6) 0.0255(6) 0.0049(5) 0.0085(5) -0.0064(4)
C67 0.019(3) 0.046(4) 0.046(4) 0.030(4) 0.005(3) 0.000(3)
N27 0.020(3) 0.024(3) 0.027(3) 0.009(2) 0.004(2) 0.002(2)
C68 0.020(3) 0.020(3) 0.032(4) 0.011(3) -0.001(3) -0.001(2)
N28 0.019(2) 0.023(3) 0.024(3) 0.009(2) 0.003(2) 0.003(2)
C69 0.017(3) 0.026(3) 0.025(3) 0.009(3) 0.001(3) 0.005(2)
C70 0.021(3) 0.032(4) 0.029(4) 0.010(3) 0.001(3) 0.001(3)
C71 0.032(4) 0.034(4) 0.025(4) 0.009(3) 0.007(3) 0.008(3)
C72 0.026(3) 0.037(4) 0.028(4) 0.014(3) 0.010(3) 0.012(3)
C73 0.030(3) 0.029(4) 0.029(4) 0.011(3) 0.008(3) 0.006(3)
C74 0.023(3) 0.023(3) 0.028(3) 0.009(3) 0.005(3) 0.006(3)
C75 0.023(3) 0.030(4) 0.029(4) 0.007(3) 0.008(3) -0.002(3)
C76 0.027(3) 0.035(4) 0.031(4) 0.018(3) 0.004(3) 0.000(3)
O1 0.024(2) 0.029(2) 0.037(3) 0.018(2) 0.015(2) 0.0092(18)

loop_
_atom_type_symbol
_atom_type_description
_atom_type_scat_dispersion_real
_atom_type_scat_dispersion_imag
_atom_type_scat_source
C C 0.0033 0.0016 'International Tables Vol C Tables 4.2.6.8 and 6.1.1.4'
H H 0.0000 0.0000 'International Tables Vol C Tables 4.2.6.8 and 6.1.1.4'
N N 0.0061 0.0033 'International Tables Vol C Tables 4.2.6.8 and 6.1.1.4'
O O 0.0106 0.0060 'International Tables Vol C Tables 4.2.6.8 and 6.1.1.4'
Cu Cu 0.3201 1.2651 'International Tables Vol C Tables 4.2.6.8 and 6.1.1.4'
W W -0.8490 6.8722 'International Tables Vol C Tables 4.2.6.8 and 6.1.1.4'

loop_
_geom_angle_atom_site_label_1
_geom_angle_atom_site_label_2
_geom_angle_atom_site_label_3
_geom_angle
_geom_angle_site_symmetry_1
_geom_angle_site_symmetry_3
C6 W1 C1 74.84(19) . .
C6 W1 C5 131.5(2) . .
C1 W1 C5 143.1(2) . .
C6 W1 C7 69.9(2) . .
C1 W1 C7 99.1(2) . .
C5 W1 C7 73.8(2) . .
C6 W1 C4 80.4(2) . .
C1 W1 C4 146.4(2) . .
C5 W1 C4 70.5(2) . .
C7 W1 C4 93.2(2) . .
C6 W1 C8 127.4(2) . .
C1 W1 C8 70.6(2) . .
C5 W1 C8 72.6(2) . .
C7 W1 C8 77.8(2) . .
C4 W1 C8 143.0(2) . .
C6 W1 C3 70.2(2) . .
C1 W1 C3 75.6(2) . .
C5 W1 C3 132.7(2) . .
C7 W1 C3 139.8(2) . .
C4 W1 C3 74.8(2) . .
C8 W1 C3 133.3(2) . .
C6 W1 C2 144.4(2) . .
C1 W1 C2 92.4(2) . .
C5 W1 C2 77.5(2) . .
C7 W1 C2 145.6(2) . .
C4 W1 C2 94.8(2) . .
C8 W1 C2 75.7(2) . .
C3 W1 C2 74.5(2) . .
N1 C1 W1 178.8(5) . .
C1 N1 Cu3 150.7(4) . .
N2 C2 W1 176.9(5) . .
N3 C3 W1 176.3(5) . .
N4 C4 W1 177.0(5) . .
N5 C5 W1 177.7(5) . .
C5 N5 Cu1 135.7(4) . .
N6 C6 W1 176.9(4) . .
C6 N6 Cu2 147.0(4) . .
N7 C7 W1 177.3(5) . .
N8 C8 W1 176.3(5) . .
N9 Cu1 N9 180.0(3) 2_565 .
N9 Cu1 N10 84.29(18) 2_565 .
N9 Cu1 N10 95.71(18) . .
N9 Cu1 N10 95.71(18) 2_565 2_565
N9 Cu1 N10 84.29(18) . 2_565
N10 Cu1 N10 180.0(3) . 2_565
N9 Cu1 N5 87.26(17) 2_565 .
N9 Cu1 N5 92.74(17) . .
N10 Cu1 N5 90.18(17) . .
N10 Cu1 N5 89.82(17) 2_565 .
N9 Cu1 N5 92.74(17) 2_565 2_565
N9 Cu1 N5 87.26(17) . 2_565
N10 Cu1 N5 89.82(17) . 2_565
N10 Cu1 N5 90.18(17) 2_565 2_565
N5 Cu1 N5 180.00(16) . 2_565
N9 C9 C10 112.7(5) . .
C9 N9 C14 111.7(4) . .
C9 N9 Cu1 115.8(3) . .
C14 N9 Cu1 107.3(3) . .
C11 C10 C9 117.1(5) . .
C11 N10 C15 115.1(4) . .
C11 N10 Cu1 118.6(3) . .
C15 N10 Cu1 109.4(3) . .
N10 C11 C10 110.0(4) . .
N10 C11 C12 112.5(5) . .
C10 C11 C12 109.2(5) . .
C18 C13 C14 112.6(5) 2_565 .
N9 C14 C13 115.2(5) . .
N9 C14 C15 108.2(4) . 2_565
C13 C14 C15 110.3(5) . 2_565
N10 C15 C16 114.2(5) . .
N10 C15 C14 106.6(4) . 2_565
C16 C15 C14 111.2(5) . 2_565
C15 C16 C17 111.2(5) . .
C18 C17 C16 111.1(5) . .
C13 C18 C17 110.7(5) 2_565 .
N11 Cu2 N11 180.000(1) 2_566 .
N11 Cu2 N12 84.94(17) 2_566 2_566
N11 Cu2 N12 95.06(17) . 2_566
N11 Cu2 N12 95.06(17) 2_566 .
N11 Cu2 N12 84.94(17) . .
N12 Cu2 N12 180.000(1) 2_566 .
N11 Cu2 N6 89.53(16) 2_566 2_566
N11 Cu2 N6 90.47(16) . 2_566
N12 Cu2 N6 86.49(16) 2_566 2_566
N12 Cu2 N6 93.51(17) . 2_566
N11 Cu2 N6 90.47(16) 2_566 .
N11 Cu2 N6 89.53(16) . .
N12 Cu2 N6 93.51(17) 2_566 .
N12 Cu2 N6 86.49(16) . .
N6 Cu2 N6 180.000(1) 2_566 .
N11 C19 C24 107.1(4) . .
N11 C19 C20 112.5(4) . .
C24 C19 C20 111.3(4) . .
C26 N11 C19 113.4(4) . .
C26 N11 Cu2 115.3(3) . .
C19 N11 Cu2 108.0(3) . .
C21 C20 C19 111.0(5) . .
C24 N12 C27 115.1(4) . .
C24 N12 Cu2 106.7(3) . .
C27 N12 Cu2 121.7(3) . .
C22 C21 C20 110.4(5) . .
C21 C22 C23 111.0(5) . .
C24 C23 C22 110.6(5) . .
N12 C24 C23 113.5(4) . .
N12 C24 C19 107.3(4) . .
C23 C24 C19 110.7(4) . .
C26 C25 C27 116.8(5) . 2_566
N11 C26 C25 111.8(4) . .
N12 C27 C28 113.4(4) . .
N12 C27 C25 109.0(4) . 2_566
C28 C27 C25 113.2(5) . 2_566
N13 Cu3 N13 180.000(1) 2_666 .
N13 Cu3 N14 95.46(18) 2_666 2_666
N13 Cu3 N14 84.54(18) . 2_666
N13 Cu3 N14 84.54(18) 2_666 .
N13 Cu3 N14 95.46(18) . .
N14 Cu3 N14 180.000(1) 2_666 .
N13 Cu3 N1 90.52(17) 2_666 .
N13 Cu3 N1 89.48(17) . .
N14 Cu3 N1 96.91(17) 2_666 .
N14 Cu3 N1 83.09(17) . .
N13 Cu3 N1 89.48(17) 2_666 2_666
N13 Cu3 N1 90.52(17) . 2_666
N14 Cu3 N1 83.09(17) 2_666 2_666
N14 Cu3 N1 96.91(17) . 2_666
N1 Cu3 N1 180.000(1) . 2_666
N13 C29 C30 111.9(5) . .
C38 N13 C29 112.7(4) . .
C38 N13 Cu3 108.9(3) . .
C29 N13 Cu3 115.1(3) . .
C29 C30 C31 117.1(5) . .
C35 N14 C31 114.7(4) . .
C35 N14 Cu3 108.0(3) . .
C31 N14 Cu3 121.1(3) . .
N14 C31 C30 108.4(5) . .
N14 C31 C32 112.8(5) . .
C30 C31 C32 113.5(5) . .
C36 C33 C34 112.1(5) 2_666 .
C35 C34 C33 109.7(5) . .
N14 C35 C38 107.6(4) . 2_666
N14 C35 C34 113.6(5) . .
C38 C35 C34 111.1(5) 2_666 .
C33 C36 C37 110.9(5) 2_666 .
C38 C37 C36 110.3(5) . .
N13 C38 C35 108.1(4) . 2_666
N13 C38 C37 113.6(5) . .
C35 C38 C37 109.9(5) 2_666 .
C42 W2 C43 70.7(2) . .
C42 W2 C40 123.6(2) . .
C43 W2 C40 75.6(2) . .
C42 W2 C45 134.9(2) . .
C43 W2 C45 74.9(2) . .
C40 W2 C45 72.7(2) . .
C42 W2 C44 79.4(2) . .
C43 W2 C44 89.7(2) . .
C40 W2 C44 144.3(2) . .
C45 W2 C44 72.1(2) . .
C42 W2 C46 145.9(2) . .
C43 W2 C46 143.3(2) . .
C40 W2 C46 77.6(2) . .
C45 W2 C46 73.5(2) . .
C44 W2 C46 97.8(2) . .
C42 W2 C41 77.4(2) . .
C43 W2 C41 106.5(2) . .
C40 W2 C41 70.4(2) . .
C45 W2 C41 141.3(2) . .
C44 W2 C41 145.2(2) . .
C46 W2 C41 87.4(2) . .
C42 W2 C39 71.2(2) . .
C43 W2 C39 140.6(2) . .
C40 W2 C39 136.22(19) . .
C45 W2 C39 129.3(2) . .
C44 W2 C39 73.7(2) . .
C46 W2 C39 75.4(2) . .
C41 W2 C39 74.5(2) . .
N15 C39 W2 174.6(5) . .
N16 C40 W2 178.3(5) . .
N17 C41 W2 177.3(6) . .
N18 C42 W2 176.6(6) . .
N19 C43 W2 177.4(5) . .
N20 C44 W2 177.4(6) . .
N21 C45 W2 179.2(6) . .
C45 N21 Cu4 143.4(5) . .
N22 C46 W2 176.7(5) . .
N23 Cu4 N23 180.0(3) . 2
N23 Cu4 N24 84.3(2) . 2
N23 Cu4 N24 95.7(2) 2 2
N23 Cu4 N24 95.7(2) . .
N23 Cu4 N24 84.3(2) 2 .
N24 Cu4 N24 180.0(3) 2 .
N23 Cu4 N21 94.1(2) . 2
N23 Cu4 N21 85.9(2) 2 2
N24 Cu4 N21 82.39(19) 2 2
N24 Cu4 N21 97.61(19) . 2
N23 Cu4 N21 85.9(2) . .
N23 Cu4 N21 94.1(2) 2 .
N24 Cu4 N21 97.61(19) 2 .
N24 Cu4 N21 82.39(19) . .
N21 Cu4 N21 180.0(4) 2 .
C56 C47 C48 111.4(7) 2 .
C49 N23 C48 112.8(6) . .
C49 N23 Cu4 117.1(5) . .
C48 N23 Cu4 107.6(4) . .
N23 C48 C53 108.3(6) . 2
N23 C48 C47 115.0(6) . .
C53 C48 C47 110.4(6) 2 .
C53 N24 C51 115.5(5) . .
C53 N24 Cu4 109.1(4) . .
C51 N24 Cu4 120.1(4) . .
N23 C49 C50 111.1(6) . .
C51 C50 C49 117.6(7) . .
C52 C51 C50 112.4(7) . .
C52 C51 N24 111.4(6) . .
C50 C51 N24 110.2(6) . .
N24 C53 C48 107.7(6) . 2
N24 C53 C54 113.7(6) . .
C48 C53 C54 111.8(6) 2 .
C55 C54 C53 111.5(7) . .
C54 C55 C56 111.7(7) . .
C47 C56 C55 110.3(7) 2 .
N26 Cu5 N26 180.000(1) 2_776 .
N26 Cu5 N25 84.99(18) 2_776 2_776
N26 Cu5 N25 95.01(18) . 2_776
N26 Cu5 N25 95.01(18) 2_776 .
N26 Cu5 N25 84.99(18) . .
N25 Cu5 N25 180.000(1) 2_776 .
C59 N25 C58 114.5(4) . .
C59 N25 Cu5 108.7(3) . .
C58 N25 Cu5 118.8(4) . .
N25 C58 C57 113.9(6) . .
N25 C58 C66 108.7(5) . 2_776
C57 C58 C66 108.7(5) . 2_776
C65 N26 C64 112.2(4) . .
C65 N26 Cu5 116.1(4) . .
C64 N26 Cu5 106.6(3) . .
N25 C59 C60 114.0(5) . .
N25 C59 C64 107.5(4) . .
C60 C59 C64 110.7(5) . .
C59 C60 C61 109.6(6) . .
C62 C61 C60 111.1(5) . .
C63 C62 C61 111.9(6) . .
C62 C63 C64 114.2(6) . .
N26 C64 C59 107.6(4) . .
N26 C64 C63 116.3(5) . .
C59 C64 C63 109.8(5) . .
N26 C65 C66 112.3(5) . .
C65 C66 C58 115.3(5) . 2_776
N27 Cu6 N27 180.000(1) 2_676 .
N27 Cu6 N28 95.69(19) 2_676 .
N27 Cu6 N28 84.31(19) . .
N27 Cu6 N28 84.31(19) 2_676 2_676
N27 Cu6 N28 95.69(19) . 2_676
N28 Cu6 N28 180.0(2) . 2_676
C75 N27 C74 113.6(5) . .
C75 N27 Cu6 117.4(4) . .
C74 N27 Cu6 107.9(3) . .
N28 C68 C67 111.9(5) . .
N28 C68 C76 108.6(5) . 2_676
C67 C68 C76 113.1(5) . 2_676
C69 N28 C68 115.3(4) . .
C69 N28 Cu6 109.0(3) . .
C68 N28 Cu6 119.8(4) . .
N28 C69 C74 107.4(5) . .
N28 C69 C70 113.5(5) . .
C74 C69 C70 111.3(5) . .
C71 C70 C69 111.1(5) . .
C70 C71 C72 111.1(5) . .
C73 C72 C71 110.9(5) . .
C72 C73 C74 110.6(5) . .
N27 C74 C69 107.1(5) . .
N27 C74 C73 114.1(5) . .
C69 C74 C73 111.2(5) . .
N27 C75 C76 111.7(5) . .
C75 C76 C68 116.4(5) . 2_676

loop_
_geom_bond_atom_site_label_1
_geom_bond_atom_site_label_2
_geom_bond_distance
_geom_bond_site_symmetry_2
W1 C6 2.138(5) .
W1 C1 2.142(6) .
W1 C5 2.156(6) .
W1 C7 2.158(6) .
W1 C4 2.160(6) .
W1 C8 2.165(6) .
W1 C3 2.167(7) .
W1 C2 2.172(6) .
C1 N1 1.151(7) .
N1 Cu3 2.423(5) .
C2 N2 1.140(7) .
C3 N3 1.154(8) .
C4 N4 1.155(7) .
C5 N5 1.143(7) .
N5 Cu1 2.370(4) .
C6 N6 1.151(6) .
N6 Cu2 2.377(5) .
C7 N7 1.144(7) .
C8 N8 1.148(7) .
Cu1 N9 2.033(5) 2_565
Cu1 N9 2.033(5) .
Cu1 N10 2.059(4) .
Cu1 N10 2.059(4) 2_565
Cu1 N5 2.370(4) 2_565
C9 N9 1.485(7) .
C9 C10 1.523(8) .
N9 C14 1.490(7) .
C10 C11 1.518(8) .
N10 C11 1.490(7) .
N10 C15 1.491(7) .
C11 C12 1.529(8) .
C13 C18 1.528(8) 2_565
C13 C14 1.529(8) .
C14 C15 1.531(8) 2_565
C15 C16 1.530(7) .
C15 C14 1.531(8) 2_565
C16 C17 1.532(8) .
C17 C18 1.532(9) .
C18 C13 1.528(8) 2_565
Cu2 N11 2.016(4) 2_566
Cu2 N11 2.016(4) .
Cu2 N12 2.072(5) 2_566
Cu2 N12 2.072(5) .
Cu2 N6 2.377(5) 2_566
C19 N11 1.497(7) .
C19 C24 1.525(7) .
C19 C20 1.535(7) .
N11 C26 1.477(7) .
C20 C21 1.531(8) .
N12 C24 1.494(6) .
N12 C27 1.502(7) .
C21 C22 1.518(8) .
C22 C23 1.534(7) .
C23 C24 1.521(8) .
C25 C26 1.520(7) .
C25 C27 1.530(7) 2_566
C27 C28 1.530(8) .
C27 C25 1.530(7) 2_566
Cu3 N13 2.009(4) 2_666
Cu3 N13 2.009(4) .
Cu3 N14 2.060(5) 2_666
Cu3 N14 2.060(5) .
Cu3 N1 2.423(5) 2_666
C29 N13 1.490(7) .
C29 C30 1.515(8) .
N13 C38 1.486(7) .
C30 C31 1.526(9) .
N14 C35 1.499(7) .
N14 C31 1.511(7) .
C31 C32 1.536(8) .
C33 C36 1.475(10) 2_666
C33 C34 1.539(9) .
C34 C35 1.532(8) .
C35 C38 1.514(8) 2_666
C36 C33 1.475(10) 2_666
C36 C37 1.536(9) .
C37 C38 1.535(8) .
C38 C35 1.514(8) 2_666
W2 C42 2.159(6) .
W2 C43 2.159(6) .
W2 C40 2.168(6) .
W2 C45 2.170(6) .
W2 C44 2.170(6) .
W2 C46 2.171(6) .
W2 C41 2.174(6) .
W2 C39 2.191(6) .
C39 N15 1.146(7) .
C40 N16 1.145(7) .
C41 N17 1.135(7) .
C42 N18 1.144(7) .
C43 N19 1.151(7) .
C44 N20 1.141(7) .
C45 N21 1.157(7) .
N21 Cu4 2.461(5) .
C46 N22 1.147(7) .
Cu4 N23 2.019(6) .
Cu4 N23 2.019(6) 2
Cu4 N24 2.036(5) 2
Cu4 N24 2.036(5) .
Cu4 N21 2.461(5) 2
C47 C56 1.511(11) 2
C47 C48 1.526(10) .
N23 C49 1.466(9) .
N23 C48 1.482(8) .
C48 C53 1.510(10) 2
N24 C53 1.454(9) .
N24 C51 1.533(9) .
C49 C50 1.533(10) .
C50 C51 1.507(10) .
C51 C52 1.506(11) .
C53 C48 1.510(10) 2
C53 C54 1.537(9) .
C54 C55 1.490(11) .
C55 C56 1.534(12) .
C56 C47 1.511(11) 2
Cu5 N26 2.041(4) 2_776
Cu5 N26 2.041(4) .
Cu5 N25 2.043(5) 2_776
Cu5 N25 2.043(5) .
C57 C58 1.507(9) .
N25 C59 1.493(7) .
N25 C58 1.502(7) .
C58 C66 1.536(8) 2_776
N26 C65 1.482(7) .
N26 C64 1.501(7) .
C59 C60 1.508(8) .
C59 C64 1.525(7) .
C60 C61 1.539(9) .
C61 C62 1.521(9) .
C62 C63 1.474(9) .
C63 C64 1.526(8) .
C65 C66 1.512(9) .
C66 C58 1.536(8) 2_776
Cu6 N27 2.025(5) 2_676
Cu6 N27 2.025(5) .
Cu6 N28 2.034(5) .
Cu6 N28 2.034(5) 2_676
C67 C68 1.516(8) .
N27 C75 1.486(7) .
N27 C74 1.489(7) .
C68 N28 1.492(7) .
C68 C76 1.541(8) 2_676
N28 C69 1.483(7) .
C69 C74 1.518(8) .
C69 C70 1.522(8) .
C70 C71 1.521(8) .
C71 C72 1.530(9) .
C72 C73 1.525(8) .
C73 C74 1.535(8) .
C75 C76 1.500(8) .
C76 C68 1.541(8) 2_676
